data_7219702
loop_
_publ_author_name
'Kim, Doeon'
'Kim, Byung Joo'
'Noh, Tae Hwan'
'Jung, Ok-Sang'

_publ_section_title
;
 New topological 3D copper(ii) coordination networks: catechol oxidation
 catalysis and solvent adsorption via porous properties
;
_journal_issue 12
_journal_name_full CrystEngComm
_journal_page_first 2583
_journal_paper_doi 10.1039/C5CE00087D
_journal_volume 17
_journal_year 2015
_chemical_formula_sum 'C120 H102 Cl6 Cu3 N18 O48'
_chemical_formula_weight 2967.52
_chemical_name_systematic
; 
 ? 
;
_space_group_IT_number 15
_symmetry_cell_setting monoclinic
_symmetry_space_group_name_Hall '-C 2yc'
_symmetry_space_group_name_H-M 'C 1 2/c 1'
_atom_sites_solution_hydrogens geom
_atom_sites_solution_primary direct
_atom_sites_solution_secondary difmap
_audit_creation_method SHELXL-97
_audit_update_record
;
2015-01-13 deposited with the CCDC.
2015-02-17 downloaded from the CCDC.
;
_cell_angle_alpha 90.00
_cell_angle_beta 129.772(3)
_cell_angle_gamma 90.00
_cell_formula_units_Z 4
_cell_length_a 41.1895(11)
_cell_length_b 20.6334(4)
_cell_length_c 27.0979(8)
_cell_measurement_reflns_used 8167
_cell_measurement_temperature 173(2)
_cell_measurement_theta_max 17.58
_cell_measurement_theta_min 2.36
_cell_volume 17700.7(11)
_computing_cell_refinement 'Bruker SAINT'
_computing_data_collection 'Bruker APEX2'
_computing_data_reduction 'Bruker SAINT'
_computing_molecular_graphics 'Bruker SHELXTL'
_computing_publication_material 'Bruker SHELXTL'
_computing_structure_refinement 'SHELXL-97 (Sheldrick, 2008)'
_computing_structure_solution 'SHELXS-97 (Sheldrick, 2008)'
_diffrn_ambient_temperature 173(2)
_diffrn_measured_fraction_theta_full 0.996
_diffrn_measured_fraction_theta_max 0.996
_diffrn_measurement_device_type 'Bruker Breeze CCD'
_diffrn_measurement_method '\f and \w scans'
_diffrn_radiation_monochromator graphite
_diffrn_radiation_source 'fine-focus sealed tube'
_diffrn_radiation_type MoK\a
_diffrn_radiation_wavelength 0.71073
_diffrn_reflns_av_R_equivalents 0.0756
_diffrn_reflns_av_unetI/netI 0.0935
_diffrn_reflns_limit_h_max 47
_diffrn_reflns_limit_h_min -50
_diffrn_reflns_limit_k_max 25
_diffrn_reflns_limit_k_min -25
_diffrn_reflns_limit_l_max 33
_diffrn_reflns_limit_l_min -33
_diffrn_reflns_number 145002
_diffrn_reflns_theta_full 26.00
_diffrn_reflns_theta_max 26.00
_diffrn_reflns_theta_min 1.18
_exptl_absorpt_coefficient_mu 0.519
_exptl_absorpt_correction_T_max 0.9403
_exptl_absorpt_correction_T_min 0.8856
_exptl_absorpt_correction_type multi-scan
_exptl_absorpt_process_details SADABS
_exptl_crystal_colour blue
_exptl_crystal_density_diffrn 1.114
_exptl_crystal_density_method 'not measured'
_exptl_crystal_description block
_exptl_crystal_F_000 6084
_exptl_crystal_size_max 0.24
_exptl_crystal_size_mid 0.13
_exptl_crystal_size_min 0.12
_platon_squeeze_details
;
;
_refine_diff_density_max 0.811
_refine_diff_density_min -0.598
_refine_diff_density_rms 0.092
_refine_ls_extinction_method none
_refine_ls_goodness_of_fit_ref 0.951
_refine_ls_hydrogen_treatment constr
_refine_ls_matrix_type full
_refine_ls_number_parameters 879
_refine_ls_number_reflns 17337
_refine_ls_number_restraints 88
_refine_ls_restrained_S_all 5.388
_refine_ls_R_factor_all 0.1775
_refine_ls_R_factor_gt 0.0942
_refine_ls_shift/su_max 0.001
_refine_ls_shift/su_mean 0.000
_refine_ls_structure_factor_coef Fsqd
_refine_ls_weighting_details 'calc w=1/[\s^2^(Fo^2^)+(0.1653P)^2^+0.0000P] where P=(Fo^2^+2Fc^2^)/3'
_refine_ls_weighting_scheme calc
_refine_ls_wR_factor_gt 0.2682
_refine_ls_wR_factor_ref 0.2965
_reflns_number_gt 6902
_reflns_number_total 17337
_reflns_threshold_expression >2sigma(I)
_cod_data_source_file c5ce00087d2.cif
_cod_data_source_block CuClO4
_cod_depositor_comments
;
The following automatic conversions were performed:

'_symmetry_cell_setting' value 'Monoclinic' changed to 'monoclinic'
according to
/usr/data/users/saulius/crontab/automatic-downloads/rss-feeds/RSC/lib/dictionaries/cif_core.dic
dictionary named 'cif_core.dic' version 2.4.2 from 2011-04-26.

'_exptl_absorpt_correction_type' value 'Multi-scan' changed to
'multi-scan' according to
/usr/data/users/saulius/crontab/automatic-downloads/rss-feeds/RSC/lib/dictionaries/cif_core.dic
dictionary named 'cif_core.dic' version 2.4.2 from 2011-04-26.

Automatic conversion script
Id: cif_fix_values 3086 2015-02-26 13:12:21Z robertas 

 Adding full bibliography for 7219701--7219703.cif.
;
_cod_original_cell_volume 17700.8(8)
_cod_original_sg_symbol_H-M C2/c
_cod_database_code 7219702

loop_
_symmetry_equiv_pos_as_xyz
'x, y, z'
'-x, y, -z+1/2'
'x+1/2, y+1/2, z'
'-x+1/2, y+1/2, -z+1/2'
'-x, -y, -z'
'x, -y, z-1/2'
'-x+1/2, -y+1/2, -z'
'x+1/2, -y+1/2, z-1/2'

loop_
_atom_site_label
_atom_site_type_symbol
_atom_site_fract_x
_atom_site_fract_y
_atom_site_fract_z
_atom_site_U_iso_or_equiv
_atom_site_adp_type
_atom_site_occupancy
_atom_site_symmetry_multiplicity
_atom_site_calc_flag
_atom_site_refinement_flags
Cu1 Cu 0.5000 0.7499(2) 0.7500 0.0613(17) Uani 1 2 d S
Cu2 Cu 0.25288(12) 0.99004(19) 0.1136(2) 0.0820(17) Uani 1 1 d .
Cl1 Cl 0.6117(5) 0.9780(7) 0.9008(8) 0.149(5) Uani 1 1 d D
Cl2 Cl 0.8635(9) 1.1295(16) 0.8545(13) 0.301(14) Uani 1 1 d D
Cl3 Cl 0.708(3) 0.726(4) 0.220(4) 1.31(4) Uani 1 1 d DU
O1 O 0.4876(10) 0.5220(10) 0.9296(13) 0.105(9) Uani 1 1 d .
O2 O 0.5395(7) 0.4810(10) 0.9326(11) 0.077(6) Uani 1 1 d .
O3 O 0.4044(8) 0.2749(12) 1.0170(13) 0.099(8) Uani 1 1 d .
O4 O 0.4170(7) 0.3354(9) 0.9623(10) 0.071(6) Uani 1 1 d .
O5 O 0.3930(16) 0.247(2) 0.672(2) 0.23(3) Uani 1 1 d .
O6 O 0.4182(9) 0.2317(13) 0.7730(14) 0.110(9) Uani 1 1 d .
O7 O 0.4796(9) 0.9707(10) 0.5358(13) 0.094(8) Uani 1 1 d .
O8 O 0.5274(8) 1.0198(10) 0.6303(11) 0.084(7) Uani 1 1 d .
O9 O 0.4272(13) 1.314(2) 0.615(2) 0.154(15) Uani 1 1 d .
O10 O 0.3870(14) 1.2361(19) 0.5484(17) 0.159(16) Uani 1 1 d .
O11 O 0.4170(8) 1.2127(13) 0.3025(12) 0.103(8) Uani 1 1 d .
O12 O 0.4025(8) 1.1859(11) 0.3656(11) 0.091(7) Uani 1 1 d .
O13 O 0.5818(18) 1.000(4) 0.921(4) 0.55(10) Uani 1 1 d D
O14 O 0.6620(10) 1.003(4) 0.958(3) 0.40(5) Uani 1 1 d D
O15 O 0.611(3) 0.8963(10) 0.894(5) 0.82(16) Uani 1 1 d DU
O16 O 0.592(2) 1.012(5) 0.830(2) 0.68(12) Uani 1 1 d DU
O17 O 0.909(2) 1.129(6) 0.867(5) 0.93(5) Uani 1 1 d DU
O18 O 0.829(3) 1.180(5) 0.792(4) 0.62(10) Uani 1 1 d DU
O19 O 0.873(3) 1.156(5) 0.921(3) 0.62(12) Uani 1 1 d D
O20 O 0.843(4) 1.054(3) 0.837(5) 0.80(16) Uani 1 1 d DU
O21 O 0.714(5) 0.645(5) 0.223(7) 1.33(15) Uani 1 1 d DU
O22 O 0.720(3) 0.752(4) 0.290(4) 0.43(6) Uani 1 1 d D
O23 O 0.657(5) 0.745(10) 0.158(4) 1.43(18) Uani 1 1 d DU
O24 O 0.740(8) 0.763(11) 0.210(12) 2.0(4) Uani 1 1 d DU
N1 N 0.5039(8) 0.6788(10) 0.8054(11) 0.060(6) Uani 1 1 d .
N2 N 0.2943(9) 0.4481(13) 0.9141(13) 0.076(7) Uani 1 1 d .
N3 N 0.2998(9) 0.0744(13) 0.6466(15) 0.079(8) Uani 1 1 d .
N4 N 0.5010(8) 0.8201(9) 0.6982(11) 0.056(6) Uani 1 1 d .
N5 N 0.2917(10) 1.4228(13) 0.4466(15) 0.081(8) Uani 1 1 d .
N6 N 0.2969(8) 1.0567(12) 0.1747(13) 0.074(7) Uani 1 1 d .
N7 N 0.4211(12) 0.7541(13) 0.6739(16) 0.085(9) Uani 1 1 d .
N8 N 0.7503(12) 1.452(2) 0.2028(19) 0.118(13) Uani 1 1 d D
N9 N 0.2530(9) 1.0275(16) 0.0270(17) 0.095(9) Uani 1 1 d .
C1 C 0.5344(10) 0.6343(14) 0.8318(15) 0.069(8) Uani 1 1 d .
H1A H 0.5546 0.6379 0.8256 0.083 Uiso 1 1 calc R
C2 C 0.5375(10) 0.5837(13) 0.8674(14) 0.063(8) Uani 1 1 d .
H2A H 0.5596 0.5527 0.8854 0.075 Uiso 1 1 calc R
C3 C 0.5090(10) 0.5778(12) 0.8771(14) 0.059(7) Uani 1 1 d .
C4 C 0.4782(10) 0.6229(14) 0.8509(14) 0.065(8) Uani 1 1 d .
H4A H 0.4578 0.6204 0.8566 0.078 Uiso 1 1 calc R
C5 C 0.4769(10) 0.6732(13) 0.8152(15) 0.063(8) Uani 1 1 d .
H5A H 0.4552 0.7048 0.7971 0.076 Uiso 1 1 calc R
C6 C 0.5115(13) 0.5240(15) 0.9156(17) 0.078(10) Uani 1 1 d .
C7 C 0.5472(11) 0.4305(15) 0.9770(16) 0.089(11) Uani 1 1 d .
H7A H 0.5493 0.4508 1.0121 0.106 Uiso 1 1 calc R
H7B H 0.5745 0.4092 0.9965 0.106 Uiso 1 1 calc R
C8 C 0.3250(12) 0.4651(16) 0.9130(18) 0.085(10) Uani 1 1 d .
H8A H 0.3242 0.5069 0.8975 0.102 Uiso 1 1 calc R
C9 C 0.3579(11) 0.4245(16) 0.9333(15) 0.078(9) Uani 1 1 d .
H9A H 0.3784 0.4378 0.9297 0.093 Uiso 1 1 calc R
C10 C 0.3614(9) 0.3658(14) 0.9586(14) 0.062(8) Uani 1 1 d .
C11 C 0.3306(12) 0.3482(17) 0.9616(18) 0.088(10) Uani 1 1 d .
H11A H 0.3324 0.3082 0.9806 0.106 Uiso 1 1 calc R
C12 C 0.2972(12) 0.3894(19) 0.937(2) 0.096(11) Uani 1 1 d .
H12A H 0.2749 0.3751 0.9361 0.115 Uiso 1 1 calc R
C13 C 0.3964(11) 0.3202(16) 0.9827(16) 0.072(9) Uani 1 1 d .
C14 C 0.4514(10) 0.2910(14) 0.9811(16) 0.076(9) Uani 1 1 d .
H14A H 0.4746 0.2929 1.0281 0.091 Uiso 1 1 calc R
H14B H 0.4408 0.2459 0.9692 0.091 Uiso 1 1 calc R
C15 C 0.3046(14) 0.100(2) 0.6066(19) 0.110(13) Uani 1 1 d .
H15A H 0.2875 0.0852 0.5635 0.131 Uiso 1 1 calc R
C16 C 0.3348(14) 0.149(2) 0.627(2) 0.123(16) Uani 1 1 d .
H16A H 0.3366 0.1701 0.5978 0.148 Uiso 1 1 calc R
C17 C 0.3610(12) 0.165(2) 0.690(2) 0.097(12) Uani 1 1 d .
C18 C 0.3563(12) 0.1396(18) 0.7303(18) 0.090(11) Uani 1 1 d .
H18A H 0.3735 0.1534 0.7738 0.108 Uiso 1 1 calc R
C19 C 0.3265(12) 0.0940(19) 0.7079(18) 0.092(11) Uani 1 1 d .
H19A H 0.3242 0.0745 0.7373 0.111 Uiso 1 1 calc R
C20 C 0.393(2) 0.220(3) 0.712(3) 0.16(2) Uani 1 1 d .
C21 C 0.4520(16) 0.278(2) 0.796(2) 0.136(18) Uani 1 1 d .
H21A H 0.4415 0.3137 0.7646 0.163 Uiso 1 1 calc R
H21B H 0.4759 0.2568 0.8027 0.163 Uiso 1 1 calc R
C22 C 0.4661(11) 0.3052(16) 0.8576(17) 0.083(10) Uani 1 1 d .
C23 C 0.4959(12) 0.3522(16) 0.8855(19) 0.082(10) Uani 1 1 d .
H23A H 0.5058 0.3669 0.8640 0.098 Uiso 1 1 calc R
C24 C 0.5127(9) 0.3799(13) 0.9443(15) 0.063(8) Uani 1 1 d .
C25 C 0.4975(10) 0.3592(13) 0.9736(16) 0.070(9) Uani 1 1 d .
H25A H 0.5084 0.3779 1.0136 0.084 Uiso 1 1 calc R
C26 C 0.4666(10) 0.3116(14) 0.9472(16) 0.065(8) Uani 1 1 d .
C27 C 0.4505(11) 0.2855(15) 0.8883(17) 0.075(9) Uani 1 1 d .
H27A H 0.4287 0.2539 0.8686 0.090 Uiso 1 1 calc R
C28 C 0.4749(9) 0.8196(13) 0.6343(14) 0.057(7) Uani 1 1 d .
H28A H 0.4557 0.7846 0.6122 0.068 Uiso 1 1 calc R
C29 C 0.4746(10) 0.8673(13) 0.5996(14) 0.064(8) Uani 1 1 d .
H29A H 0.4558 0.8652 0.5541 0.077 Uiso 1 1 calc R
C30 C 0.5026(10) 0.9197(13) 0.6321(15) 0.058(7) Uani 1 1 d .
C31 C 0.5296(9) 0.9199(12) 0.6972(14) 0.055(7) Uani 1 1 d .
H31A H 0.5488 0.9549 0.7202 0.066 Uiso 1 1 calc R
C32 C 0.5292(10) 0.8694(13) 0.7297(15) 0.062(8) Uani 1 1 d .
H32A H 0.5490 0.8689 0.7753 0.074 Uiso 1 1 calc R
C33 C 0.5005(12) 0.9728(15) 0.593(2) 0.071(9) Uani 1 1 d .
C34 C 0.5329(12) 1.0717(16) 0.5986(19) 0.091(11) Uani 1 1 d .
H34A H 0.5348 1.0524 0.5671 0.109 Uiso 1 1 calc R
H34B H 0.5595 1.0954 0.6310 0.109 Uiso 1 1 calc R
C35 C 0.3229(12) 1.4376(18) 0.5062(19) 0.092(11) Uani 1 1 d .
H35A H 0.3223 1.4786 0.5216 0.110 Uiso 1 1 calc R
C36 C 0.3572(13) 1.397(2) 0.549(2) 0.102(12) Uani 1 1 d .
H36A H 0.3789 1.4095 0.5923 0.123 Uiso 1 1 calc R
C37 C 0.3585(14) 1.340(2) 0.527(2) 0.093(11) Uani 1 1 d .
C38 C 0.3268(16) 1.324(2) 0.466(2) 0.115(14) Uani 1 1 d .
H38A H 0.3272 1.2835 0.4490 0.138 Uiso 1 1 calc R
C39 C 0.2920(14) 1.368(2) 0.426(2) 0.108(13) Uani 1 1 d .
H39A H 0.2688 1.3556 0.3831 0.130 Uiso 1 1 calc R
C40 C 0.3940(17) 1.293(3) 0.569(3) 0.117(16) Uani 1 1 d .
C41 C 0.420(2) 1.189(3) 0.588(3) 0.18(3) Uani 1 1 d .
H41A H 0.4078 1.1467 0.5864 0.212 Uiso 1 1 calc R
H41B H 0.4397 1.2036 0.6333 0.212 Uiso 1 1 calc R
C42 C 0.3267(11) 1.0721(17) 0.1723(16) 0.083(10) Uani 1 1 d .
H42A H 0.3262 1.0542 0.1395 0.099 Uiso 1 1 calc R
C43 C 0.3594(11) 1.1146(19) 0.2172(18) 0.090(11) Uani 1 1 d .
H43A H 0.3809 1.1241 0.2148 0.108 Uiso 1 1 calc R
C44 C 0.3610(10) 1.1425(15) 0.2644(14) 0.064(8) Uani 1 1 d .
C45 C 0.3288(12) 1.1259(18) 0.2651(17) 0.089(11) Uani 1 1 d .
H45A H 0.3287 1.1430 0.2976 0.107 Uiso 1 1 calc R
C46 C 0.2970(12) 1.0852(19) 0.2197(19) 0.091(11) Uani 1 1 d .
H46A H 0.2744 1.0768 0.2198 0.110 Uiso 1 1 calc R
C47 C 0.3956(11) 1.1838(15) 0.3115(17) 0.071(9) Uani 1 1 d .
C48 C 0.4377(12) 1.2233(17) 0.4180(14) 0.092(12) Uani 1 1 d .
H48A H 0.4290 1.2688 0.4149 0.111 Uiso 1 1 calc R
H48B H 0.4610 1.2228 0.4163 0.111 Uiso 1 1 calc R
C49 C 0.4964(12) 1.1180(14) 0.5649(17) 0.076(9) Uani 1 1 d .
C50 C 0.4761(13) 1.1346(16) 0.5891(17) 0.090(11) Uani 1 1 d .
H50A H 0.4840 1.1133 0.6264 0.109 Uiso 1 1 calc R
C51 C 0.4452(15) 1.1804(17) 0.5605(18) 0.105(14) Uani 1 1 d .
C52 C 0.4314(13) 1.2103(16) 0.5028(18) 0.093(11) Uani 1 1 d .
H52A H 0.4087 1.2405 0.4812 0.112 Uiso 1 1 calc R
C53 C 0.4518(13) 1.1944(15) 0.4783(16) 0.081(11) Uani 1 1 d .
C54 C 0.4835(12) 1.1492(15) 0.5098(16) 0.077(10) Uani 1 1 d .
H54A H 0.4972 1.1387 0.4930 0.092 Uiso 1 1 calc R
C55 C 0.3885(17) 0.766(2) 0.637(2) 0.114(16) Uani 1 1 d .
C56 C 0.348(2) 0.788(4) 0.584(3) 0.29(6) Uani 1 1 d .
H56A H 0.3267 0.7555 0.5732 0.349 Uiso 1 1 calc R
H56B H 0.3464 0.7957 0.5473 0.349 Uiso 1 1 calc R
H56C H 0.3416 0.8288 0.5958 0.349 Uiso 1 1 calc R
C57 C 0.7506(14) 1.452(2) 0.242(2) 0.12(2) Uani 1 1 d D
C58 C 0.744(3) 1.458(8) 0.290(3) 0.45(11) Uani 1 1 d D
H58A H 0.7599 1.4234 0.3216 0.541 Uiso 1 1 calc R
H58B H 0.7141 1.4541 0.2678 0.541 Uiso 1 1 calc R
H58C H 0.7547 1.5002 0.3108 0.541 Uiso 1 1 calc R
C59 C 0.2554(14) 1.045(2) -0.009(2) 0.110(16) Uani 1 1 d .
C60 C 0.258(2) 1.059(4) -0.058(3) 0.23(4) Uani 1 1 d .
H60A H 0.2708 1.1020 -0.0501 0.274 Uiso 1 1 calc R
H60B H 0.2295 1.0592 -0.0999 0.274 Uiso 1 1 calc R
H60C H 0.2753 1.0264 -0.0576 0.274 Uiso 1 1 calc R

loop_
_atom_site_aniso_label
_atom_site_aniso_U_11
_atom_site_aniso_U_22
_atom_site_aniso_U_33
_atom_site_aniso_U_23
_atom_site_aniso_U_13
_atom_site_aniso_U_12
Cu1 0.088(4) 0.040(3) 0.073(3) 0.000 0.059(3) 0.000
Cu2 0.057(3) 0.074(3) 0.089(3) -0.009(2) 0.035(2) 0.001(2)
Cl1 0.122(11) 0.146(11) 0.165(12) -0.032(9) 0.086(10) -0.019(9)
Cl2 0.28(3) 0.29(3) 0.22(2) -0.01(2) 0.11(2) -0.05(2)
Cl3 1.70(5) 1.76(6) 1.67(5) 0.22(3) 1.63(4) 0.25(3)
O1 0.18(3) 0.066(15) 0.13(2) 0.011(14) 0.13(2) 0.009(16)
O2 0.091(17) 0.051(12) 0.089(15) 0.015(11) 0.057(14) -0.002(12)
O3 0.12(2) 0.096(16) 0.121(19) 0.053(16) 0.097(18) 0.043(15)
O4 0.078(15) 0.069(13) 0.092(15) 0.021(11) 0.066(14) 0.017(11)
O5 0.28(5) 0.31(6) 0.16(3) -0.10(3) 0.17(4) -0.20(5)
O6 0.13(2) 0.13(2) 0.11(2) -0.057(17) 0.094(19) -0.073(18)
O7 0.14(2) 0.068(14) 0.082(17) 0.013(13) 0.075(17) 0.003(14)
O8 0.116(19) 0.049(12) 0.088(16) 0.013(12) 0.066(15) 0.000(13)
O9 0.11(3) 0.19(4) 0.19(4) 0.09(3) 0.10(3) 0.05(3)
O10 0.24(4) 0.13(3) 0.13(3) 0.04(2) 0.12(3) 0.10(3)
O11 0.11(2) 0.111(19) 0.108(19) -0.018(15) 0.083(18) -0.045(17)
O12 0.112(19) 0.101(17) 0.064(14) -0.015(12) 0.058(14) -0.051(14)
O13 0.21(8) 0.51(14) 0.8(3) -0.20(16) 0.30(12) 0.00(8)
O14 0.25(8) 0.54(14) 0.38(11) -0.02(10) 0.18(8) -0.02(8)
O15 0.80(18) 0.83(18) 0.84(18) 0.01(8) 0.53(12) -0.02(8)
O16 0.67(15) 0.73(16) 0.68(15) -0.01(10) 0.45(11) -0.03(10)
O17 0.92(5) 0.93(6) 1.70(6) -0.001(12) 1.19(4) 0.001(12)
O18 0.61(11) 0.60(11) 0.62(11) 0.02(5) 0.38(8) -0.01(5)
O19 0.8(3) 0.6(2) 0.8(3) -0.3(2) 0.6(2) -0.11(18)
O20 0.80(16) 0.78(16) 0.80(16) 0.02(6) 0.50(11) -0.01(6)
O21 0.38(15) 1.33(16) 1.33(16) 0.00(3) 0.12(10) 0.00(3)
O22 0.47(14) 0.35(10) 0.53(15) -0.03(9) 0.34(13) 0.11(9)
O23 1.70(18) 1.66(18) 1.02(18) -0.078(12) 0.91(12) 0.590(12)
O24 2.0(4) 2.0(4) 2.0(4) 0.72(3) 1.3(3) 0.00(3)
N1 0.080(18) 0.047(13) 0.073(16) 0.000(12) 0.058(16) 0.004(13)
N2 0.060(19) 0.068(18) 0.09(2) -0.001(15) 0.044(16) 0.002(14)
N3 0.070(19) 0.078(18) 0.08(2) 0.002(15) 0.043(17) -0.005(14)
N4 0.072(17) 0.038(12) 0.062(16) -0.001(11) 0.045(14) -0.005(11)
N5 0.08(2) 0.061(17) 0.08(2) 0.006(15) 0.046(19) 0.003(15)
N6 0.057(18) 0.076(17) 0.079(18) -0.002(14) 0.039(16) -0.011(14)
N7 0.10(3) 0.072(18) 0.09(2) -0.010(16) 0.06(2) 0.003(18)
N8 0.12(3) 0.15(3) 0.09(3) 0.03(2) 0.07(3) 0.02(2)
N9 0.06(2) 0.10(2) 0.09(2) 0.01(2) 0.036(19) 0.006(17)
C1 0.07(2) 0.054(18) 0.09(2) 0.004(16) 0.05(2) 0.002(16)
C2 0.07(2) 0.043(16) 0.08(2) 0.005(15) 0.052(19) 0.007(14)
C3 0.07(2) 0.038(15) 0.073(19) 0.000(14) 0.046(18) -0.001(14)
C4 0.07(2) 0.062(19) 0.08(2) -0.003(16) 0.058(19) -0.009(17)
C5 0.07(2) 0.049(16) 0.08(2) -0.001(15) 0.055(19) 0.002(15)
C6 0.11(3) 0.046(19) 0.09(2) -0.002(17) 0.07(2) 0.000(19)
C7 0.09(3) 0.06(2) 0.08(2) 0.021(18) 0.04(2) -0.012(19)
C8 0.07(3) 0.07(2) 0.11(3) 0.011(19) 0.05(2) 0.011(19)
C9 0.07(2) 0.08(2) 0.09(2) 0.016(19) 0.05(2) 0.002(19)
C10 0.053(19) 0.066(19) 0.063(19) 0.007(15) 0.035(16) 0.001(15)
C11 0.09(3) 0.08(2) 0.11(3) 0.02(2) 0.07(2) 0.01(2)
C12 0.08(3) 0.08(3) 0.14(3) 0.01(2) 0.07(3) 0.00(2)
C13 0.07(2) 0.07(2) 0.07(2) 0.004(18) 0.04(2) 0.010(18)
C14 0.08(2) 0.056(18) 0.09(2) 0.012(17) 0.06(2) 0.014(17)
C15 0.13(4) 0.12(3) 0.08(3) -0.02(2) 0.07(3) -0.04(3)
C16 0.13(4) 0.15(4) 0.10(3) -0.04(3) 0.09(3) -0.07(3)
C17 0.09(3) 0.12(3) 0.10(3) -0.04(2) 0.07(3) -0.04(2)
C18 0.09(3) 0.11(3) 0.08(2) -0.02(2) 0.06(2) -0.03(2)
C19 0.08(3) 0.12(3) 0.07(2) 0.00(2) 0.05(2) -0.02(2)
C20 0.21(6) 0.20(5) 0.17(5) -0.08(5) 0.16(5) -0.13(5)
C21 0.16(4) 0.16(4) 0.13(4) -0.07(3) 0.11(4) -0.10(4)
C22 0.09(3) 0.08(2) 0.09(3) -0.020(19) 0.06(2) -0.03(2)
C23 0.09(3) 0.07(2) 0.12(3) 0.00(2) 0.09(3) -0.01(2)
C24 0.07(2) 0.047(16) 0.06(2) 0.006(15) 0.036(18) -0.005(14)
C25 0.09(2) 0.040(16) 0.07(2) 0.008(15) 0.05(2) 0.012(16)
C26 0.07(2) 0.051(17) 0.09(2) 0.006(17) 0.06(2) 0.008(16)
C27 0.09(2) 0.057(19) 0.10(2) -0.006(18) 0.06(2) -0.018(17)
C28 0.06(2) 0.050(16) 0.061(19) -0.005(14) 0.043(17) -0.004(14)
C29 0.08(2) 0.051(17) 0.059(18) 0.002(15) 0.044(18) 0.012(16)
C30 0.08(2) 0.047(16) 0.07(2) 0.001(15) 0.061(19) 0.007(15)
C31 0.056(19) 0.041(15) 0.07(2) -0.002(14) 0.037(16) -0.006(13)
C32 0.07(2) 0.057(17) 0.063(18) -0.001(15) 0.041(17) -0.002(15)
C33 0.09(3) 0.06(2) 0.08(2) 0.014(19) 0.06(2) 0.019(18)
C34 0.12(3) 0.07(2) 0.12(3) 0.03(2) 0.09(3) 0.01(2)
C35 0.07(3) 0.08(2) 0.09(3) 0.01(2) 0.03(2) 0.01(2)
C36 0.08(3) 0.10(3) 0.10(3) 0.01(3) 0.05(2) 0.02(2)
C37 0.10(3) 0.09(3) 0.10(3) 0.02(2) 0.06(3) 0.02(2)
C38 0.13(4) 0.09(3) 0.11(4) 0.01(3) 0.07(3) 0.04(3)
C39 0.10(3) 0.09(3) 0.11(3) 0.00(3) 0.06(3) 0.01(3)
C40 0.09(4) 0.16(5) 0.10(3) 0.03(4) 0.05(3) 0.03(4)
C41 0.26(7) 0.18(5) 0.16(4) 0.11(4) 0.16(5) 0.16(5)
C42 0.06(2) 0.10(3) 0.08(2) -0.03(2) 0.05(2) -0.02(2)
C43 0.07(2) 0.11(3) 0.10(3) 0.01(2) 0.06(2) 0.00(2)
C44 0.06(2) 0.08(2) 0.054(18) -0.005(16) 0.036(17) -0.008(17)
C45 0.09(3) 0.11(3) 0.08(2) -0.02(2) 0.06(2) -0.02(2)
C46 0.09(3) 0.11(3) 0.10(3) -0.03(2) 0.07(3) -0.03(2)
C47 0.07(2) 0.07(2) 0.07(2) 0.002(17) 0.05(2) -0.009(17)
C48 0.11(3) 0.08(2) 0.06(2) -0.002(18) 0.04(2) -0.04(2)
C49 0.10(3) 0.047(17) 0.08(2) 0.000(16) 0.06(2) -0.007(18)
C50 0.13(3) 0.07(2) 0.08(2) 0.021(18) 0.07(3) 0.03(2)
C51 0.17(4) 0.08(2) 0.09(3) 0.02(2) 0.09(3) 0.04(3)
C52 0.13(3) 0.07(2) 0.09(3) 0.02(2) 0.07(3) 0.01(2)
C53 0.10(3) 0.048(18) 0.07(2) 0.000(17) 0.04(2) -0.023(19)
C54 0.12(3) 0.060(19) 0.08(2) -0.012(18) 0.07(2) -0.03(2)
C55 0.08(3) 0.13(4) 0.10(3) -0.04(3) 0.04(3) 0.00(3)
C56 0.18(7) 0.30(10) 0.18(6) -0.09(7) 0.02(6) 0.11(7)
C57 0.07(3) 0.14(4) 0.13(5) 0.06(4) 0.05(3) 0.00(3)
C58 0.10(7) 0.8(3) 0.27(13) 0.01(16) 0.03(7) -0.04(11)
C59 0.09(3) 0.13(4) 0.08(3) 0.02(3) 0.05(3) -0.01(3)
C60 0.21(7) 0.31(9) 0.15(5) 0.05(6) 0.11(5) -0.05(7)

loop_
_atom_type_symbol
_atom_type_description
_atom_type_scat_dispersion_real
_atom_type_scat_dispersion_imag
_atom_type_scat_source
C C 0.0033 0.0016 'International Tables Vol C Tables 4.2.6.8 and 6.1.1.4'
H H 0.0000 0.0000 'International Tables Vol C Tables 4.2.6.8 and 6.1.1.4'
N N 0.0061 0.0033 'International Tables Vol C Tables 4.2.6.8 and 6.1.1.4'
O O 0.0106 0.0060 'International Tables Vol C Tables 4.2.6.8 and 6.1.1.4'
Cl Cl 0.1484 0.1585 'International Tables Vol C Tables 4.2.6.8 and 6.1.1.4'
Cu Cu 0.3201 1.2651 'International Tables Vol C Tables 4.2.6.8 and 6.1.1.4'

loop_
_geom_angle_atom_site_label_1
_geom_angle_atom_site_label_2
_geom_angle_atom_site_label_3
_geom_angle
_geom_angle_site_symmetry_1
_geom_angle_site_symmetry_3
N1 Cu1 N1 87.5(12) . 2_656
N1 Cu1 N4 91.7(9) . 2_656
N1 Cu1 N4 175.5(10) 2_656 2_656
N1 Cu1 N4 175.5(10) . .
N1 Cu1 N4 91.7(9) 2_656 .
N4 Cu1 N4 89.3(12) 2_656 .
N6 Cu2 N3 89.0(11) . 6_565
N6 Cu2 N2 91.1(11) . 7_566
N3 Cu2 N2 175.5(12) 6_565 7_566
N6 Cu2 N5 178.7(12) . 4_545
N3 Cu2 N5 91.4(11) 6_565 4_545
N2 Cu2 N5 88.4(11) 7_566 4_545
N6 Cu2 N9 91.1(11) . .
N3 Cu2 N9 92.5(12) 6_565 .
N2 Cu2 N9 92.0(11) 7_566 .
N5 Cu2 N9 90.1(12) 4_545 .
O14 Cl1 O13 109.5(8) . .
O14 Cl1 O15 109.5(8) . .
O13 Cl1 O15 109.5(8) . .
O14 Cl1 O16 109.4(8) . .
O13 Cl1 O16 109.5(8) . .
O15 Cl1 O16 109.4(8) . .
O17 Cl2 O20 109.6(8) . .
O17 Cl2 O19 109.5(8) . .
O20 Cl2 O19 109.5(8) . .
O17 Cl2 O18 109.5(8) . .
O20 Cl2 O18 109.5(8) . .
O19 Cl2 O18 109.4(8) . .
O22 Cl3 O24 109.5(8) . .
O22 Cl3 O21 109.5(8) . .
O24 Cl3 O21 109.5(8) . .
O22 Cl3 O23 109.4(8) . .
O24 Cl3 O23 109.5(8) . .
O21 Cl3 O23 109.5(8) . .
C6 O2 C7 117(3) . .
C13 O4 C14 116(2) . .
C20 O6 C21 116(3) . .
C33 O8 C34 117(3) . .
C40 O10 C41 118(5) . .
C47 O12 C48 119(3) . .
C5 N1 C1 118(3) . .
C5 N1 Cu1 123(2) . .
C1 N1 Cu1 120(2) . .
C12 N2 C8 116(3) . .
C12 N2 Cu2 122(2) . 7_566
C8 N2 Cu2 122(2) . 7_566
C15 N3 C19 117(3) . .
C15 N3 Cu2 120(3) . 6_566
C19 N3 Cu2 123(3) . 6_566
C28 N4 C32 118(2) . .
C28 N4 Cu1 122.5(18) . .
C32 N4 Cu1 119.0(19) . .
C39 N5 C35 118(3) . .
C39 N5 Cu2 121(3) . 4
C35 N5 Cu2 120(2) . 4
C42 N6 C46 118(3) . .
C42 N6 Cu2 120(2) . .
C46 N6 Cu2 121(2) . .
C59 N9 Cu2 176(4) . .
N1 C1 C2 122(3) . .
N1 C1 H1A 118.9 . .
C2 C1 H1A 118.9 . .
C3 C2 C1 120(3) . .
C3 C2 H2A 120.1 . .
C1 C2 H2A 120.1 . .
C4 C3 C2 118(3) . .
C4 C3 C6 120(3) . .
C2 C3 C6 122(3) . .
C3 C4 C5 119(3) . .
C3 C4 H4A 120.5 . .
C5 C4 H4A 120.5 . .
N1 C5 C4 123(3) . .
N1 C5 H5A 118.4 . .
C4 C5 H5A 118.4 . .
O1 C6 O2 124(3) . .
O1 C6 C3 121(3) . .
O2 C6 C3 114(3) . .
O2 C7 C24 112(3) . .
O2 C7 H7A 109.1 . .
C24 C7 H7A 109.1 . .
O2 C7 H7B 109.1 . .
C24 C7 H7B 109.1 . .
H7A C7 H7B 107.9 . .
N2 C8 C9 123(3) . .
N2 C8 H8A 118.7 . .
C9 C8 H8A 118.7 . .
C10 C9 C8 120(3) . .
C10 C9 H9A 119.8 . .
C8 C9 H9A 119.8 . .
C9 C10 C11 118(3) . .
C9 C10 C13 123(3) . .
C11 C10 C13 119(3) . .
C12 C11 C10 119(3) . .
C12 C11 H11A 120.5 . .
C10 C11 H11A 120.5 . .
N2 C12 C11 124(3) . .
N2 C12 H12A 118.2 . .
C11 C12 H12A 118.2 . .
O3 C13 O4 125(3) . .
O3 C13 C10 123(3) . .
O4 C13 C10 112(3) . .
C26 C14 O4 108(2) . .
C26 C14 H14A 110.1 . .
O4 C14 H14A 110.1 . .
C26 C14 H14B 110.1 . .
O4 C14 H14B 110.1 . .
H14A C14 H14B 108.5 . .
N3 C15 C16 121(4) . .
N3 C15 H15A 119.4 . .
C16 C15 H15A 119.4 . .
C17 C16 C15 117(4) . .
C17 C16 H16A 121.3 . .
C15 C16 H16A 121.3 . .
C18 C17 C16 121(4) . .
C18 C17 C20 122(4) . .
C16 C17 C20 117(4) . .
C17 C18 C19 118(4) . .
C17 C18 H18A 120.8 . .
C19 C18 H18A 120.8 . .
N3 C19 C18 124(3) . .
N3 C19 H19A 118.0 . .
C18 C19 H19A 118.0 . .
O5 C20 O6 127(4) . .
O5 C20 C17 119(5) . .
O6 C20 C17 114(4) . .
O6 C21 C22 108(3) . .
O6 C21 H21A 110.0 . .
C22 C21 H21A 110.0 . .
O6 C21 H21B 110.0 . .
C22 C21 H21B 110.0 . .
H21A C21 H21B 108.4 . .
C23 C22 C27 118(3) . .
C23 C22 C21 117(3) . .
C27 C22 C21 124(3) . .
C22 C23 C24 123(3) . .
C22 C23 H23A 118.6 . .
C24 C23 H23A 118.6 . .
C25 C24 C23 118(3) . .
C25 C24 C7 119(3) . .
C23 C24 C7 123(3) . .
C24 C25 C26 122(3) . .
C24 C25 H25A 118.8 . .
C26 C25 H25A 118.8 . .
C27 C26 C25 118(3) . .
C27 C26 C14 122(3) . .
C25 C26 C14 120(3) . .
C26 C27 C22 120(3) . .
C26 C27 H27A 119.8 . .
C22 C27 H27A 119.8 . .
N4 C28 C29 123(3) . .
N4 C28 H28A 118.7 . .
C29 C28 H28A 118.7 . .
C28 C29 C30 119(3) . .
C28 C29 H29A 120.5 . .
C30 C29 H29A 120.5 . .
C31 C30 C29 119(3) . .
C31 C30 C33 123(3) . .
C29 C30 C33 118(3) . .
C30 C31 C32 120(3) . .
C30 C31 H31A 120.1 . .
C32 C31 H31A 120.1 . .
N4 C32 C31 121(3) . .
N4 C32 H32A 119.3 . .
C31 C32 H32A 119.3 . .
O7 C33 O8 125(3) . .
O7 C33 C30 124(3) . .
O8 C33 C30 111(3) . .
O8 C34 C49 111(3) . .
O8 C34 H34A 109.5 . .
C49 C34 H34A 109.5 . .
O8 C34 H34B 109.5 . .
C49 C34 H34B 109.5 . .
H34A C34 H34B 108.1 . .
N5 C35 C36 124(4) . .
N5 C35 H35A 117.9 . .
C36 C35 H35A 117.9 . .
C37 C36 C35 118(4) . .
C37 C36 H36A 121.2 . .
C35 C36 H36A 121.2 . .
C38 C37 C36 119(4) . .
C38 C37 C40 119(4) . .
C36 C37 C40 121(5) . .
C37 C38 C39 119(4) . .
C37 C38 H38A 120.5 . .
C39 C38 H38A 120.5 . .
N5 C39 C38 121(4) . .
N5 C39 H39A 119.3 . .
C38 C39 H39A 119.3 . .
O9 C40 O10 126(6) . .
O9 C40 C37 118(6) . .
O10 C40 C37 115(5) . .
O10 C41 C51 108(3) . .
O10 C41 H41A 110.2 . .
C51 C41 H41A 110.2 . .
O10 C41 H41B 110.2 . .
C51 C41 H41B 110.2 . .
H41A C41 H41B 108.5 . .
N6 C42 C43 121(3) . .
N6 C42 H42A 119.3 . .
C43 C42 H42A 119.3 . .
C44 C43 C42 121(3) . .
C44 C43 H43A 119.3 . .
C42 C43 H43A 119.3 . .
C43 C44 C45 116(3) . .
C43 C44 C47 121(3) . .
C45 C44 C47 123(3) . .
C46 C45 C44 121(3) . .
C46 C45 H45A 119.6 . .
C44 C45 H45A 119.6 . .
N6 C46 C45 122(3) . .
N6 C46 H46A 119.0 . .
C45 C46 H46A 119.0 . .
O11 C47 O12 123(3) . .
O11 C47 C44 123(3) . .
O12 C47 C44 113(3) . .
O12 C48 C53 108(2) . .
O12 C48 H48A 110.1 . .
C53 C48 H48A 110.1 . .
O12 C48 H48B 110.1 . .
C53 C48 H48B 110.1 . .
H48A C48 H48B 108.4 . .
C54 C49 C50 118(3) . .
C54 C49 C34 120(3) . .
C50 C49 C34 123(3) . .
C51 C50 C49 122(3) . .
C51 C50 H50A 119.2 . .
C49 C50 H50A 119.2 . .
C50 C51 C52 120(4) . .
C50 C51 C41 117(3) . .
C52 C51 C41 122(4) . .
C53 C52 C51 119(4) . .
C53 C52 H52A 120.7 . .
C51 C52 H52A 120.7 . .
C54 C53 C52 119(3) . .
C54 C53 C48 121(4) . .
C52 C53 C48 120(4) . .
C53 C54 C49 123(3) . .
C53 C54 H54A 118.5 . .
C49 C54 H54A 118.5 . .
N7 C55 C56 171(8) . .
C55 C56 H56A 109.5 . .
C55 C56 H56B 109.5 . .
H56A C56 H56B 109.5 . .
C55 C56 H56C 109.5 . .
H56A C56 H56C 109.5 . .
H56B C56 H56C 109.5 . .
N8 C57 C58 170(6) . .
C57 C58 H58A 109.5 . .
C57 C58 H58B 109.5 . .
H58A C58 H58B 109.5 . .
C57 C58 H58C 109.5 . .
H58A C58 H58C 109.5 . .
H58B C58 H58C 109.5 . .
N9 C59 C60 173(6) . .
C59 C60 H60A 109.5 . .
C59 C60 H60B 109.5 . .
H60A C60 H60B 109.5 . .
C59 C60 H60C 109.5 . .
H60A C60 H60C 109.5 . .
H60B C60 H60C 109.5 . .

loop_
_geom_bond_atom_site_label_1
_geom_bond_atom_site_label_2
_geom_bond_distance
_geom_bond_site_symmetry_2
Cu1 N1 2.03(2) .
Cu1 N1 2.03(2) 2_656
Cu1 N4 2.03(2) 2_656
Cu1 N4 2.03(2) .
Cu2 N6 2.02(3) .
Cu2 N3 2.02(3) 6_565
Cu2 N2 2.02(3) 7_566
Cu2 N5 2.03(3) 4_545
Cu2 N9 2.47(4) .
Cl1 O14 1.691(11) .
Cl1 O13 1.692(10) .
Cl1 O15 1.693(10) .
Cl1 O16 1.694(10) .
Cl2 O17 1.692(10) .
Cl2 O20 1.693(10) .
Cl2 O19 1.693(10) .
Cl2 O18 1.694(10) .
Cl3 O22 1.697(10) .
Cl3 O24 1.697(10) .
Cl3 O21 1.698(10) .
Cl3 O23 1.699(10) .
O1 C6 1.26(4) .
O2 C6 1.28(4) .
O2 C7 1.46(3) .
O3 C13 1.21(4) .
O4 C13 1.31(4) .
O4 C14 1.48(3) .
O5 C20 1.22(6) .
O6 C20 1.30(6) .
O6 C21 1.46(4) .
O7 C33 1.19(4) .
O8 C33 1.33(4) .
O8 C34 1.48(3) .
O9 C40 1.19(5) .
O10 C40 1.26(6) .
O10 C41 1.45(5) .
O11 C47 1.21(3) .
O12 C47 1.30(4) .
O12 C48 1.44(3) .
N1 C5 1.30(3) .
N1 C1 1.33(3) .
N2 C12 1.33(4) .
N2 C8 1.33(4) .
N2 Cu2 2.02(3) 7_566
N3 C15 1.33(4) .
N3 C19 1.34(4) .
N3 Cu2 2.02(3) 6_566
N4 C28 1.33(3) .
N4 C32 1.36(3) .
N5 C39 1.27(4) .
N5 C35 1.30(4) .
N5 Cu2 2.03(3) 4
N6 C42 1.31(4) .
N6 C46 1.35(4) .
N7 C55 1.07(5) .
N8 C57 1.056(10) .
N9 C59 1.09(5) .
C1 C2 1.37(4) .
C1 H1A 0.9500 .
C2 C3 1.36(4) .
C2 H2A 0.9500 .
C3 C4 1.35(4) .
C3 C6 1.48(4) .
C4 C5 1.40(4) .
C4 H4A 0.9500 .
C5 H5A 0.9500 .
C7 C24 1.51(4) .
C7 H7A 0.9900 .
C7 H7B 0.9900 .
C8 C9 1.37(4) .
C8 H8A 0.9500 .
C9 C10 1.35(4) .
C9 H9A 0.9500 .
C10 C11 1.37(4) .
C10 C13 1.48(4) .
C11 C12 1.37(5) .
C11 H11A 0.9500 .
C12 H12A 0.9500 .
C14 C26 1.47(4) .
C14 H14A 0.9900 .
C14 H14B 0.9900 .
C15 C16 1.41(5) .
C15 H15A 0.9500 .
C16 C17 1.36(5) .
C16 H16A 0.9500 .
C17 C18 1.32(5) .
C17 C20 1.55(6) .
C18 C19 1.34(5) .
C18 H18A 0.9500 .
C19 H19A 0.9500 .
C21 C22 1.47(5) .
C21 H21A 0.9900 .
C21 H21B 0.9900 .
C22 C23 1.35(4) .
C22 C27 1.40(4) .
C23 C24 1.39(4) .
C23 H23A 0.9500 .
C24 C25 1.36(4) .
C25 C26 1.39(4) .
C25 H25A 0.9500 .
C26 C27 1.39(4) .
C27 H27A 0.9500 .
C28 C29 1.36(4) .
C28 H28A 0.9500 .
C29 C30 1.41(4) .
C29 H29A 0.9500 .
C30 C31 1.36(4) .
C30 C33 1.49(4) .
C31 C32 1.37(4) .
C31 H31A 0.9500 .
C32 H32A 0.9500 .
C34 C49 1.50(5) .
C34 H34A 0.9900 .
C34 H34B 0.9900 .
C35 C36 1.39(5) .
C35 H35A 0.9500 .
C36 C37 1.34(5) .
C36 H36A 0.9500 .
C37 C38 1.33(5) .
C37 C40 1.50(6) .
C38 C39 1.44(5) .
C38 H38A 0.9500 .
C39 H39A 0.9500 .
C41 C51 1.63(6) .
C41 H41A 0.9900 .
C41 H41B 0.9900 .
C42 C43 1.40(5) .
C42 H42A 0.9500 .
C43 C44 1.36(4) .
C43 H43A 0.9500 .
C44 C45 1.38(4) .
C44 C47 1.44(4) .
C45 C46 1.37(5) .
C45 H45A 0.9500 .
C46 H46A 0.9500 .
C48 C53 1.47(4) .
C48 H48A 0.9900 .
C48 H48B 0.9900 .
C49 C54 1.38(4) .
C49 C50 1.40(5) .
C50 C51 1.36(5) .
C50 H50A 0.9500 .
C51 C52 1.42(5) .
C52 C53 1.40(5) .
C52 H52A 0.9500 .
C53 C54 1.37(5) .
C54 H54A 0.9500 .
C55 C56 1.41(7) .
C56 H56A 0.9800 .
C56 H56B 0.9800 .
C56 H56C 0.9800 .
C57 C58 1.471(10) .
C58 H58A 0.9800 .
C58 H58B 0.9800 .
C58 H58C 0.9800 .
C59 C60 1.43(7) .
C60 H60A 0.9800 .
C60 H60B 0.9800 .
C60 H60C 0.9800 .

loop_
_platon_squeeze_void_nr
_platon_squeeze_void_average_x
_platon_squeeze_void_average_y
_platon_squeeze_void_average_z
_platon_squeeze_void_volume
_platon_squeeze_void_count_electrons
_platon_squeeze_void_content
1 0.304 0.376 0.054 2675 860 ' '
2 0.804 0.876 0.054 2675 860 ' '
3 0.500 0.890 0.250 76 32 ' '
4 1.000 0.390 0.250 76 32 ' '
5 0.500 0.110 0.750 76 32 ' '
6 1.000 0.610 0.750 76 32 ' '
